data_4336252
loop_
_publ_author_name
'Tarun K. Bera'
'Ratnasabapathy G. Iyer'
'Christos D. Malliakas'
'Mercouri G. Kanatzidis'

_publ_section_title
;
 Crystalline and Glassy Phases in the Cs/Bi/As/S System
;
_journal_name_full 'Inorganic Chemistry'
_journal_page_first 11370
_journal_page_last 11376
_journal_paper_doi 10.1021/ic4016542
_journal_volume 52
_journal_year 2013
_chemical_formula_sum 'As2 Bi Cs3 S8'
_chemical_formula_weight 1014.03
_chemical_name_systematic
; 
 ? 
;
_space_group_IT_number 62
_symmetry_cell_setting orthorhombic
_symmetry_space_group_name_Hall '-P 2ac 2n'
_symmetry_space_group_name_H-M 'P n m a'
_atom_sites_solution_hydrogens 'no H atoms'
_atom_sites_solution_primary direct
_atom_sites_solution_secondary difmap
_audit_creation_method SHELXL-97
_cell_angle_alpha 90.00
_cell_angle_beta 90.00
_cell_angle_gamma 90.00
_cell_formula_units_Z 4
_cell_length_a 9.665(3)
_cell_length_b 7.152(2)
_cell_length_c 25.365(8)
_cell_measurement_temperature 293(2)
_cell_volume 1753.3(9)
_computing_structure_refinement 'SHELXL-97 (Sheldrick, 1997)'
_computing_structure_solution 'SHELXS-97 (Sheldrick, 1990)'
_diffrn_ambient_temperature 293(2)
_diffrn_measured_fraction_theta_full 0.976
_diffrn_measured_fraction_theta_max 0.976
_diffrn_radiation_monochromator graphite
_diffrn_radiation_source 'fine-focus sealed tube'
_diffrn_radiation_type MoK\a
_diffrn_radiation_wavelength 0.71073
_diffrn_reflns_av_R_equivalents 0.0587
_diffrn_reflns_av_sigmaI/netI 0.0429
_diffrn_reflns_limit_h_max 12
_diffrn_reflns_limit_h_min -12
_diffrn_reflns_limit_k_max 9
_diffrn_reflns_limit_k_min -9
_diffrn_reflns_limit_l_max 32
_diffrn_reflns_limit_l_min -33
_diffrn_reflns_number 17085
_diffrn_reflns_theta_full 28.26
_diffrn_reflns_theta_max 28.26
_diffrn_reflns_theta_min 1.61
_exptl_absorpt_coefficient_mu 20.860
_exptl_absorpt_correction_type multi-scan
_exptl_absorpt_process_details SADABS
_exptl_crystal_density_diffrn 3.842
_exptl_crystal_F_000 1768
_refine_diff_density_max 1.785
_refine_diff_density_min -1.540
_refine_diff_density_rms 0.232
_refine_ls_extinction_coef 0.00019(4)
_refine_ls_extinction_expression Fc^*^=kFc[1+0.001xFc^2^\l^3^/sin(2\q)]^-1/4^
_refine_ls_extinction_method SHELXL
_refine_ls_goodness_of_fit_ref 1.011
_refine_ls_hydrogen_treatment none
_refine_ls_matrix_type full
_refine_ls_number_parameters 89
_refine_ls_number_reflns 2285
_refine_ls_number_restraints 0
_refine_ls_restrained_S_all 1.011
_refine_ls_R_factor_all 0.0633
_refine_ls_R_factor_gt 0.0342
_refine_ls_shift/su_max 0.332
_refine_ls_shift/su_mean 0.031
_refine_ls_structure_factor_coef Fsqd
_refine_ls_weighting_details 'calc w=1/[\s^2^(Fo^2^)+(0.0332P)^2^+5.9500P] where P=(Fo^2^+2Fc^2^)/3'
_refine_ls_weighting_scheme calc
_refine_ls_wR_factor_gt 0.0696
_refine_ls_wR_factor_ref 0.0784
_reflns_number_gt 1650
_reflns_number_total 2285
_reflns_threshold_expression >2sigma(I)
_cod_data_source_file ic4016542_si_002_2.cif
_cod_data_source_block rg0x
_cod_database_code 4336252

loop_
_symmetry_equiv_pos_as_xyz
'x, y, z'
'-x+1/2, -y, z+1/2'
'-x, y+1/2, -z'
'x+1/2, -y+1/2, -z+1/2'
'-x, -y, -z'
'x-1/2, y, -z-1/2'
'x, -y-1/2, z'
'-x-1/2, y-1/2, z-1/2'

loop_
_atom_site_label
_atom_site_type_symbol
_atom_site_fract_x
_atom_site_fract_y
_atom_site_fract_z
_atom_site_U_iso_or_equiv
_atom_site_adp_type
_atom_site_occupancy
_atom_site_symmetry_multiplicity
_atom_site_calc_flag
_atom_site_refinement_flags
Bi1 Bi -0.08714(5) -0.18119(7) 0.94667(2) 0.02392(14) Uani 0.50 1 d P
Cs1 Cs 0.25618(7) -0.2500 0.81722(3) 0.0469(2) Uani 1 2 d S
Cs2 Cs 0.53260(8) -0.7500 0.93252(3) 0.0465(2) Uani 1 2 d S
Cs3 Cs 0.38456(6) 0.2500 0.71851(2) 0.03032(17) Uani 1 2 d S
As1 As 0.12690(12) -0.70977(19) 0.91526(5) 0.0202(5) Uani 0.50 1 d P
As2 As 0.17249(9) -0.2500 0.65665(4) 0.0211(2) Uani 1 2 d S
S1 S 0.08512(19) -0.0035(3) 0.68891(8) 0.0381(5) Uani 1 1 d .
S2 S -0.1022(3) -0.2500 0.83660(11) 0.0359(7) Uani 1 2 d S
S3 S -0.3573(3) -0.2500 0.93014(11) 0.0409(8) Uani 1 2 d S
S4 S -0.1007(3) -0.6735(5) 0.91963(14) 0.0269(8) Uani 0.50 1 d P
S5 S 0.2074(3) -0.7500 0.83818(11) 0.0390(7) Uani 1 2 d S
S6 S 0.1866(3) -0.9973(4) 0.95758(9) 0.0613(8) Uani 1 1 d .

loop_
_atom_site_aniso_label
_atom_site_aniso_U_11
_atom_site_aniso_U_22
_atom_site_aniso_U_33
_atom_site_aniso_U_23
_atom_site_aniso_U_13
_atom_site_aniso_U_12
Bi1 0.0236(2) 0.0240(3) 0.0242(3) 0.00042(19) -0.0016(2) -0.00218(18)
Cs1 0.0280(3) 0.0457(5) 0.0670(6) 0.000 0.0051(4) 0.000
Cs2 0.0338(4) 0.0525(5) 0.0532(5) 0.000 0.0078(3) 0.000
Cs3 0.0278(3) 0.0377(4) 0.0255(3) 0.000 0.0012(3) 0.000
As1 0.0214(5) 0.0196(15) 0.0196(6) 0.0012(5) 0.0013(4) 0.0013(5)
As2 0.0187(4) 0.0216(5) 0.0229(5) 0.000 0.0013(4) 0.000
S1 0.0358(10) 0.0269(11) 0.0518(12) -0.0099(9) 0.0122(9) 0.0038(8)
S2 0.0203(12) 0.0506(18) 0.0369(15) 0.000 0.0027(11) 0.000
S3 0.0213(12) 0.079(2) 0.0223(14) 0.000 -0.0004(11) 0.000
S4 0.0226(15) 0.0262(17) 0.0319(19) -0.0072(14) 0.0019(14) -0.0010(13)
S5 0.0304(13) 0.062(2) 0.0243(14) 0.000 0.0089(11) 0.000
S6 0.0587(14) 0.088(2) 0.0371(13) 0.0051(12) -0.0017(11) -0.0413(14)

loop_
_atom_type_symbol
_atom_type_description
_atom_type_scat_dispersion_real
_atom_type_scat_dispersion_imag
_atom_type_scat_source
S S 0.1246 0.1234 'International Tables Vol C Tables 4.2.6.8 and 6.1.1.4'
As As 0.0499 2.0058 'International Tables Vol C Tables 4.2.6.8 and 6.1.1.4'
Cs Cs -0.3680 2.1192 'International Tables Vol C Tables 4.2.6.8 and 6.1.1.4'
Bi Bi -4.1077 10.2566 'International Tables Vol C Tables 4.2.6.8 and 6.1.1.4'

loop_
_geom_angle_atom_site_label_1
_geom_angle_atom_site_label_2
_geom_angle_atom_site_label_3
_geom_angle
_geom_angle_site_symmetry_1
_geom_angle_site_symmetry_3
Bi1 Bi1 S4 164.60(8) 7 7
Bi1 Bi1 S3 79.460(17) 7 .
S4 Bi1 S3 95.02(8) 7 .
Bi1 Bi1 S2 80.007(15) 7 .
S4 Bi1 S2 84.74(8) 7 .
S3 Bi1 S2 76.43(8) . .
Bi1 Bi1 S6 116.06(6) 7 5_547
S4 Bi1 S6 77.17(10) 7 5_547
S3 Bi1 S6 83.67(7) . 5_547
S2 Bi1 S6 151.75(7) . 5_547
Bi1 Bi1 S6 116.30(7) 7 1_565
S4 Bi1 S6 68.98(10) 7 1_565
S3 Bi1 S6 163.96(7) . 1_565
S2 Bi1 S6 102.37(7) . 1_565
S6 Bi1 S6 91.27(7) 5_547 1_565
Bi1 Bi1 Cs1 83.974(7) 7 .
S4 Bi1 Cs1 87.36(8) 7 .
S3 Bi1 Cs1 123.92(6) . .
S2 Bi1 Cs1 47.93(5) . .
S6 Bi1 Cs1 149.77(5) 5_547 .
S6 Bi1 Cs1 58.76(5) 1_565 .
S2 Cs1 S1 150.59(4) . 4_546
S2 Cs1 S1 150.59(4) . 6_657
S1 Cs1 S1 57.95(7) 4_546 6_657
S2 Cs1 S5 81.46(4) . .
S1 Cs1 S5 69.15(6) 4_546 .
S1 Cs1 S5 126.47(6) 6_657 .
S2 Cs1 S5 81.46(4) . 1_565
S1 Cs1 S5 126.47(6) 4_546 1_565
S1 Cs1 S5 69.15(5) 6_657 1_565
S5 Cs1 S5 157.53(8) . 1_565
S2 Cs1 S1 73.08(5) . .
S1 Cs1 S1 122.19(4) 4_546 .
S1 Cs1 S1 96.39(5) 6_657 .
S5 Cs1 S1 119.40(6) . .
S5 Cs1 S1 68.76(5) 1_565 .
S2 Cs1 S1 73.08(5) . 7
S1 Cs1 S1 96.39(5) 4_546 7
S1 Cs1 S1 122.19(4) 6_657 7
S5 Cs1 S1 68.77(5) . 7
S5 Cs1 S1 119.39(6) 1_565 7
S1 Cs1 S1 51.55(6) . 7
S2 Cs1 S6 73.26(5) . 7_545
S1 Cs1 S6 88.09(5) 4_546 7_545
S1 Cs1 S6 113.52(5) 6_657 7_545
S5 Cs1 S6 54.02(6) . 7_545
S5 Cs1 S6 106.74(6) 1_565 7_545
S1 Cs1 S6 146.33(5) . 7_545
S1 Cs1 S6 116.37(6) 7 7_545
S2 Cs1 S6 73.26(5) . 1_565
S1 Cs1 S6 113.52(5) 4_546 1_565
S1 Cs1 S6 88.09(5) 6_657 1_565
S5 Cs1 S6 106.74(6) . 1_565
S5 Cs1 S6 54.03(6) 1_565 1_565
S1 Cs1 S6 116.37(5) . 1_565
S1 Cs1 S6 146.33(5) 7 1_565
S6 Cs1 S6 53.01(8) 7_545 1_565
S2 Cs1 As2 162.57(6) . 6_657
S1 Cs1 As2 31.22(3) 4_546 6_657
S1 Cs1 As2 31.22(3) 6_657 6_657
S5 Cs1 As2 95.96(4) . 6_657
S5 Cs1 As2 95.96(5) 1_565 6_657
S1 Cs1 As2 122.20(3) . 6_657
S1 Cs1 As2 122.20(3) 7 6_657
S6 Cs1 As2 91.21(4) 7_545 6_657
S6 Cs1 As2 91.21(4) 1_565 6_657
S2 Cs1 S2 117.41(6) . 6_657
S1 Cs1 S2 70.75(5) 4_546 6_657
S1 Cs1 S2 70.75(5) 6_657 6_657
S5 Cs1 S2 100.39(4) . 6_657
S5 Cs1 S2 100.39(4) 1_565 6_657
S1 Cs1 S2 51.50(4) . 6_657
S1 Cs1 S2 51.50(4) 7 6_657
S6 Cs1 S2 152.22(4) 7_545 6_657
S6 Cs1 S2 152.22(4) 1_565 6_657
As2 Cs1 S2 80.02(4) 6_657 6_657
S2 Cs1 As2 86.84(5) . .
S1 Cs1 As2 97.37(4) 4_546 .
S1 Cs1 As2 97.37(4) 6_657 .
S5 Cs1 As2 96.77(5) . .
S5 Cs1 As2 96.77(5) 1_565 .
S1 Cs1 As2 29.90(3) . .
S1 Cs1 As2 29.90(3) 7 .
S6 Cs1 As2 146.11(5) 7_545 .
S6 Cs1 As2 146.11(5) 1_565 .
As2 Cs1 As2 110.59(2) 6_657 .
S2 Cs1 As2 30.57(4) 6_657 .
S4 Cs2 S4 17.46(11) 7_645 1_655
S4 Cs2 S1 73.02(7) 7_645 6_647
S4 Cs2 S1 81.97(6) 1_655 6_647
S4 Cs2 S1 81.97(7) 7_645 4_546
S4 Cs2 S1 73.02(7) 1_655 4_546
S1 Cs2 S1 60.29(7) 6_647 4_546
S4 Cs2 S3 64.69(7) 7_645 1_645
S4 Cs2 S3 82.15(7) 1_655 1_645
S1 Cs2 S3 57.64(5) 6_647 1_645
S1 Cs2 S3 115.30(6) 4_546 1_645
S4 Cs2 S3 82.15(7) 7_645 1_655
S4 Cs2 S3 64.68(7) 1_655 1_655
S1 Cs2 S3 115.30(6) 6_647 1_655
S1 Cs2 S3 57.64(5) 4_546 1_655
S3 Cs2 S3 146.81(8) 1_645 1_655
S4 Cs2 S6 143.42(7) 7_645 .
S4 Cs2 S6 160.57(8) 1_655 .
S1 Cs2 S6 91.86(6) 6_647 .
S1 Cs2 S6 119.70(5) 4_546 .
S3 Cs2 S6 79.01(7) 1_645 .
S3 Cs2 S6 133.88(6) 1_655 .
S4 Cs2 S6 160.57(8) 7_645 7_545
S4 Cs2 S6 143.42(8) 1_655 7_545
S1 Cs2 S6 119.70(5) 6_647 7_545
S1 Cs2 S6 91.86(5) 4_546 7_545
S3 Cs2 S6 133.88(6) 1_645 7_545
S3 Cs2 S6 79.01(6) 1_655 7_545
S6 Cs2 S6 54.91(10) . 7_545
S4 Cs2 S3 120.80(7) 7_645 5_547
S4 Cs2 S3 120.80(7) 1_655 5_547
S1 Cs2 S3 145.98(4) 6_647 5_547
S1 Cs2 S3 145.98(4) 4_546 5_547
S3 Cs2 S3 98.01(4) 1_645 5_547
S3 Cs2 S3 98.01(4) 1_655 5_547
S6 Cs2 S3 57.98(5) . 5_547
S6 Cs2 S3 57.98(5) 7_545 5_547
S4 Cs2 S5 136.72(7) 7_645 .
S4 Cs2 S5 136.72(7) 1_655 .
S1 Cs2 S5 66.11(5) 6_647 .
S1 Cs2 S5 66.11(5) 4_546 .
S3 Cs2 S5 102.53(4) 1_645 .
S3 Cs2 S5 102.53(4) 1_655 .
S6 Cs2 S5 53.61(5) . .
S6 Cs2 S5 53.61(5) 7_545 .
S3 Cs2 S5 101.35(6) 5_547 .
S4 Cs2 As1 167.57(7) 7_645 .
S4 Cs2 As1 162.64(6) 1_655 .
S1 Cs2 As1 94.67(4) 6_647 .
S1 Cs2 As1 90.48(4) 4_546 .
S3 Cs2 As1 110.52(5) 1_645 .
S3 Cs2 As1 102.19(5) 1_655 .
S6 Cs2 As1 35.69(5) . .
S6 Cs2 As1 28.44(5) 7_545 .
S3 Cs2 As1 70.49(5) 5_547 .
S5 Cs2 As1 31.17(4) . .
S4 Cs2 As1 162.64(6) 7_645 7_545
S4 Cs2 As1 167.56(7) 1_655 7_545
S1 Cs2 As1 90.48(4) 6_647 7_545
S1 Cs2 As1 94.67(4) 4_546 7_545
S3 Cs2 As1 102.19(5) 1_645 7_545
S3 Cs2 As1 110.52(4) 1_655 7_545
S6 Cs2 As1 28.45(5) . 7_545
S6 Cs2 As1 35.69(5) 7_545 7_545
S3 Cs2 As1 70.49(5) 5_547 7_545
S5 Cs2 As1 31.16(4) . 7_545
As1 Cs2 As1 8.34(4) . 7_545
S5 Cs3 S5 144.16(6) 6_667 1_565
S5 Cs3 S1 131.45(5) 6_667 .
S5 Cs3 S1 77.31(6) 1_565 .
S5 Cs3 S1 131.44(5) 6_667 7_565
S5 Cs3 S1 77.31(6) 1_565 7_565
S1 Cs3 S1 62.46(7) . 7_565
S5 Cs3 S1 77.32(5) 6_667 6_657
S5 Cs3 S1 72.04(6) 1_565 6_657
S1 Cs3 S1 109.25(6) . 6_657
S1 Cs3 S1 149.35(4) 7_565 6_657
S5 Cs3 S1 77.32(6) 6_667 4_556
S5 Cs3 S1 72.04(6) 1_565 4_556
S1 Cs3 S1 149.35(4) . 4_556
S1 Cs3 S1 109.25(6) 7_565 4_556
S1 Cs3 S1 61.54(7) 6_657 4_556
S5 Cs3 S4 63.28(7) 6_667 4_546
S5 Cs3 S4 151.60(7) 1_565 4_546
S1 Cs3 S4 75.02(6) . 4_546
S1 Cs3 S4 84.33(7) 7_565 4_546
S1 Cs3 S4 123.59(7) 6_657 4_546
S1 Cs3 S4 135.31(7) 4_556 4_546
S5 Cs3 S4 63.28(7) 6_667 6_667
S5 Cs3 S4 151.60(7) 1_565 6_667
S1 Cs3 S4 84.33(7) . 6_667
S1 Cs3 S4 75.02(6) 7_565 6_667
S1 Cs3 S4 135.31(7) 6_657 6_667
S1 Cs3 S4 123.59(7) 4_556 6_667
S4 Cs3 S4 17.72(11) 4_546 6_667
S5 Cs3 S2 79.48(4) 6_667 6_657
S5 Cs3 S2 109.47(4) 1_565 6_657
S1 Cs3 S2 57.79(5) . 6_657
S1 Cs3 S2 115.61(5) 7_565 6_657
S1 Cs3 S2 75.32(5) 6_657 6_657
S1 Cs3 S2 134.35(5) 4_556 6_657
S4 Cs3 S2 59.74(7) 4_546 6_657
S4 Cs3 S2 77.46(7) 6_667 6_657
S5 Cs3 S2 79.48(4) 6_667 6_667
S5 Cs3 S2 109.47(4) 1_565 6_667
S1 Cs3 S2 115.61(5) . 6_667
S1 Cs3 S2 57.78(5) 7_565 6_667
S1 Cs3 S2 134.35(5) 6_657 6_667
S1 Cs3 S2 75.32(5) 4_556 6_667
S4 Cs3 S2 77.45(7) 4_546 6_667
S4 Cs3 S2 59.73(7) 6_667 6_667
S2 Cs3 S2 137.13(8) 6_657 6_667
S5 Cs3 As1 30.88(5) 6_667 4_546
S5 Cs3 As1 173.45(4) 1_565 4_546
S1 Cs3 As1 104.88(4) . 4_546
S1 Cs3 As1 109.20(4) 7_565 4_546
S1 Cs3 As1 101.44(5) 6_657 4_546
S1 Cs3 As1 105.64(5) 4_556 4_546
S4 Cs3 As1 32.43(6) 4_546 4_546
S4 Cs3 As1 34.66(6) 6_667 4_546
S2 Cs3 As1 67.51(4) 6_657 4_546
S2 Cs3 As1 75.35(4) 6_667 4_546
S5 Cs3 As1 30.88(5) 6_667 6_667
S5 Cs3 As1 173.45(4) 1_565 6_667
S1 Cs3 As1 109.21(4) . 6_667
S1 Cs3 As1 104.88(4) 7_565 6_667
S1 Cs3 As1 105.64(5) 6_657 6_667
S1 Cs3 As1 101.44(5) 4_556 6_667
S4 Cs3 As1 34.66(6) 4_546 6_667
S4 Cs3 As1 32.43(6) 6_667 6_667
S2 Cs3 As1 75.35(4) 6_657 6_667
S2 Cs3 As1 67.51(4) 6_667 6_667
As1 Cs3 As1 7.98(4) 4_546 6_667
As1 As1 S6 140.56(9) 7_545 7_545
As1 As1 S5 82.21(4) 7_545 .
S6 As1 S5 120.64(11) 7_545 .
As1 As1 S4 96.71(10) 7_545 .
S6 As1 S4 100.37(12) 7_545 .
S5 As1 S4 115.17(13) . .
As1 As1 S4 69.25(9) 7_545 7_545
S6 As1 S4 121.87(13) 7_545 7_545
S5 As1 S4 109.73(13) . 7_545
S4 As1 S4 27.46(18) . 7_545
As1 As1 S6 30.66(7) 7_545 .
S6 As1 S6 109.90(14) 7_545 .
S5 As1 S6 102.03(9) . .
S4 As1 S6 108.50(12) . .
S4 As1 S6 84.22(11) 7_545 .
As1 As1 Cs2 85.830(19) 7_545 .
S6 As1 Cs2 72.31(8) 7_545 .
S5 As1 Cs2 74.27(8) . .
S4 As1 Cs2 170.44(11) . .
S4 As1 Cs2 153.47(10) 7_545 .
S6 As1 Cs2 69.43(6) . .
As1 As1 Cs3 86.002(18) 7_545 6_547
S6 As1 Cs3 133.13(9) 7_545 6_547
S5 As1 Cs3 56.12(8) . 6_547
S4 As1 Cs3 59.14(10) . 6_547
S4 As1 Cs3 58.98(9) 7_545 6_547
S6 As1 Cs3 116.46(7) . 6_547
Cs2 As1 Cs3 130.36(4) . 6_547
As1 As1 Cs1 139.75(2) 7_545 .
S6 As1 Cs1 69.30(9) 7_545 .
S5 As1 Cs1 57.70(4) . .
S4 As1 Cs1 103.14(11) . .
S4 As1 Cs1 124.65(9) 7_545 .
S6 As1 Cs1 147.77(7) . .
Cs2 As1 Cs1 80.32(3) . .
Cs3 As1 Cs1 75.14(3) 6_547 .
S1 As2 S1 112.58(12) 7 .
S1 As2 S2 111.53(7) 7 6_657
S1 As2 S2 111.53(7) . 6_657
S1 As2 S3 109.34(7) 7 6_657
S1 As2 S3 109.34(7) . 6_657
S2 As2 S3 101.95(11) 6_657 6_657
S1 As2 Cs1 62.87(6) 7 6_557
S1 As2 Cs1 62.87(6) . 6_557
S2 As2 Cs1 166.15(9) 6_657 6_557
S3 As2 Cs1 91.89(7) 6_657 6_557
S1 As2 Cs1 72.47(7) 7 .
S1 As2 Cs1 72.47(7) . .
S2 As2 Cs1 74.27(8) 6_657 .
S3 As2 Cs1 176.23(8) 6_657 .
Cs1 As2 Cs1 91.88(2) 6_557 .
As2 S1 Cs3 100.63(7) . .
As2 S1 Cs3 154.09(9) . 6_557
Cs3 S1 Cs3 92.59(5) . 6_557
As2 S1 Cs2 98.29(8) . 6_567
Cs3 S1 Cs2 92.24(5) . 6_567
Cs3 S1 Cs2 103.39(6) 6_557 6_567
As2 S1 Cs1 85.91(7) . 6_557
Cs3 S1 Cs1 169.61(7) . 6_557
Cs3 S1 Cs1 78.36(4) 6_557 6_557
Cs2 S1 Cs1 94.81(5) 6_567 6_557
As2 S1 Cs1 77.63(7) . .
Cs3 S1 Cs1 73.47(4) . .
Cs3 S1 Cs1 85.05(5) 6_557 .
Cs2 S1 Cs1 163.89(6) 6_567 .
Cs1 S1 Cs1 100.37(5) 6_557 .
As2 S2 Bi1 88.51(9) 6_557 7
As2 S2 Bi1 88.51(9) 6_557 .
Bi1 S2 Bi1 19.97(3) 7 .
As2 S2 Cs1 176.41(13) 6_557 .
Bi1 S2 Cs1 95.02(7) 7 .
Bi1 S2 Cs1 95.02(7) . .
As2 S2 Cs3 89.72(5) 6_557 6_547
Bi1 S2 Cs3 101.43(3) 7 6_547
Bi1 S2 Cs3 121.40(5) . 6_547
Cs1 S2 Cs3 88.97(4) . 6_547
As2 S2 Cs3 89.72(5) 6_557 6_557
Bi1 S2 Cs3 121.40(5) 7 6_557
Bi1 S2 Cs3 101.44(3) . 6_557
Cs1 S2 Cs3 88.97(4) . 6_557
Cs3 S2 Cs3 137.13(8) 6_547 6_557
As2 S2 Cs1 75.15(8) 6_557 6_557
Bi1 S2 Cs1 160.91(7) 7 6_557
Bi1 S2 Cs1 160.90(7) . 6_557
Cs1 S2 Cs1 101.26(7) . 6_557
Cs3 S2 Cs1 69.24(4) 6_547 6_557
Cs3 S2 Cs1 69.24(4) 6_557 6_557
As2 S3 Bi1 91.63(9) 6_557 7
As2 S3 Bi1 91.63(9) 6_557 .
Bi1 S3 Bi1 21.08(3) 7 .
As2 S3 Cs2 93.04(5) 6_557 1_455
Bi1 S3 Cs2 95.68(3) 7 1_455
Bi1 S3 Cs2 116.71(5) . 1_455
As2 S3 Cs2 93.04(5) 6_557 1_465
Bi1 S3 Cs2 116.71(5) 7 1_465
Bi1 S3 Cs2 95.68(3) . 1_465
Cs2 S3 Cs2 146.81(8) 1_455 1_465
As2 S3 Cs2 161.53(11) 6_557 5_547
Bi1 S3 Cs2 106.52(8) 7 5_547
Bi1 S3 Cs2 106.52(8) . 5_547
Cs2 S3 Cs2 82.00(4) 1_455 5_547
Cs2 S3 Cs2 82.00(4) 1_465 5_547
S4 S4 As1 83.29(10) 7_545 .
S4 S4 As1 69.25(9) 7_545 7_545
As1 S4 As1 14.04(7) . 7_545
S4 S4 Bi1 164.62(8) 7_545 7
As1 S4 Bi1 94.38(12) . 7
As1 S4 Bi1 107.91(13) 7_545 7
S4 S4 Cs3 81.14(6) 7_545 6_547
As1 S4 Cs3 88.43(11) . 6_547
As1 S4 Cs3 86.36(10) 7_545 6_547
Bi1 S4 Cs3 114.07(12) 7 6_547
S4 S4 Cs2 81.27(6) 7_545 1_455
As1 S4 Cs2 164.38(15) . 1_455
As1 S4 Cs2 150.42(14) 7_545 1_455
Bi1 S4 Cs2 99.88(10) 7 1_455
Cs3 S4 Cs2 91.52(8) 6_547 1_455
As1 S5 As1 15.57(8) 7_545 .
As1 S5 Cs3 93.00(9) 7_545 6_547
As1 S5 Cs3 93.01(9) . 6_547
As1 S5 Cs3 169.06(9) 7_545 1_545
As1 S5 Cs3 169.06(9) . 1_545
Cs3 S5 Cs3 94.68(7) 6_547 1_545
As1 S5 Cs1 108.33(6) 7_545 .
As1 S5 Cs1 92.79(5) . .
Cs3 S5 Cs1 93.23(5) 6_547 .
Cs3 S5 Cs1 79.02(4) 1_545 .
As1 S5 Cs1 92.80(5) 7_545 1_545
As1 S5 Cs1 108.33(6) . 1_545
Cs3 S5 Cs1 93.23(5) 6_547 1_545
Cs3 S5 Cs1 79.02(4) 1_545 1_545
Cs1 S5 Cs1 157.53(8) . 1_545
As1 S5 Cs2 74.57(9) 7_545 .
As1 S5 Cs2 74.57(9) . .
Cs3 S5 Cs2 167.45(8) 6_547 .
Cs3 S5 Cs2 97.86(7) 1_545 .
Cs1 S5 Cs2 89.17(5) . .
Cs1 S5 Cs2 89.17(5) 1_545 .
As1 S6 As1 8.80(5) 7_545 .
As1 S6 Bi1 91.67(12) 7_545 5_547
As1 S6 Bi1 85.28(10) . 5_547
As1 S6 Bi1 91.25(10) 7_545 1_545
As1 S6 Bi1 97.13(9) . 1_545
Bi1 S6 Bi1 88.73(7) 5_547 1_545
As1 S6 Cs2 79.24(8) 7_545 .
As1 S6 Cs2 74.89(7) . .
Bi1 S6 Cs2 102.95(7) 5_547 .
Bi1 S6 Cs2 165.04(8) 1_545 .
As1 S6 Cs1 84.40(9) 7_545 1_545
As1 S6 Cs1 91.67(8) . 1_545
Bi1 S6 Cs1 170.23(8) 5_547 1_545
Bi1 S6 Cs1 82.43(6) 1_545 1_545
Cs2 S6 Cs1 85.13(5) . 1_545

loop_
_geom_bond_atom_site_label_1
_geom_bond_atom_site_label_2
_geom_bond_distance
_geom_bond_site_symmetry_2
Bi1 Bi1 0.9842(11) 7
Bi1 S4 2.631(4) 7
Bi1 S3 2.690(3) .
Bi1 S2 2.839(3) .
Bi1 S6 2.907(3) 5_547
Bi1 S6 2.967(2) 1_565
Bi1 Cs1 4.6941(13) .
Cs1 S2 3.498(3) .
Cs1 S1 3.639(2) 4_546
Cs1 S1 3.639(2) 6_657
Cs1 S5 3.6457(12) .
Cs1 S5 3.6457(12) 1_565
Cs1 S1 4.054(2) .
Cs1 S1 4.054(2) 7
Cs1 S6 4.049(3) 7_545
Cs1 S6 4.049(3) 1_565
Cs1 As2 4.0779(16) 6_657
Cs1 S2 4.135(3) 6_657
Cs1 As2 4.1526(18) .
Cs2 S4 3.601(4) 7_645
Cs2 S4 3.601(4) 1_655
Cs2 S1 3.610(2) 6_647
Cs2 S1 3.610(2) 4_546
Cs2 S3 3.7312(13) 1_645
Cs2 S3 3.7312(13) 1_655
Cs2 S6 3.836(2) .
Cs2 S6 3.837(2) 7_545
Cs2 S3 3.874(3) 5_547
Cs2 S5 3.950(3) .
Cs2 As1 3.9561(18) .
Cs2 As1 3.9561(18) 7_545
Cs3 S5 3.436(3) 6_667
Cs3 S5 3.485(3) 1_565
Cs3 S1 3.497(2) .
Cs3 S1 3.497(2) 7_565
Cs3 S1 3.544(2) 6_657
Cs3 S1 3.544(2) 4_556
Cs3 S4 3.549(4) 4_546
Cs3 S4 3.549(4) 6_667
Cs3 S2 3.8415(15) 6_657
Cs3 S2 3.8415(15) 6_667
Cs3 As1 4.1331(17) 4_546
Cs3 As1 4.1331(17) 6_667
As1 As1 0.575(3) 7_545
As1 S6 1.918(3) 7_545
As1 S5 2.124(3) .
As1 S4 2.217(3) .
As1 S4 2.355(4) 7_545
As1 S6 2.390(3) .
As1 Cs3 4.1332(17) 6_547
As2 S1 2.119(2) 7
As2 S1 2.119(2) .
As2 S2 2.185(3) 6_657
As2 S3 2.220(3) 6_657
As2 Cs1 4.0779(16) 6_557
S1 Cs3 3.544(2) 6_557
S1 Cs2 3.610(2) 6_567
S1 Cs1 3.639(2) 6_557
S2 As2 2.185(3) 6_557
S2 Bi1 2.838(3) 7
S2 Cs3 3.8415(15) 6_547
S2 Cs3 3.8415(15) 6_557
S2 Cs1 4.135(3) 6_557
S3 As2 2.220(3) 6_557
S3 Bi1 2.690(3) 7
S3 Cs2 3.7312(13) 1_455
S3 Cs2 3.7312(13) 1_465
S3 Cs2 3.874(3) 5_547
S4 S4 1.094(7) 7_545
S4 As1 2.355(4) 7_545
S4 Bi1 2.631(4) 7
S4 Cs3 3.549(4) 6_547
S4 Cs2 3.601(3) 1_455
S5 As1 2.124(3) 7_545
S5 Cs3 3.436(3) 6_547
S5 Cs3 3.485(3) 1_545
S5 Cs1 3.6457(12) 1_545
S6 As1 1.918(3) 7_545
S6 Bi1 2.907(3) 5_547
S6 Bi1 2.967(2) 1_545
S6 Cs1 4.049(3) 1_545
